data_9004791
loop_
_publ_author_name
'Ferraris, G.'
'Belluso, E.'
'Gula, A.'
'Soboleva, S. V.'
'Khomyakov, A. P.'

_publ_section_title
;The crystal structure of seidite-(Ce),
 Na4(Ce,Sr)2{Ti(OH)2(Si8O18)}(O,OH,F)4.5H2O, a modular microporous
 titanosilicate of the rhodesite group
;
_journal_name_full 'The Canadian Mineralogist'
_journal_page_first 1183
_journal_page_last 1192
_journal_paper_doi 10.2113/gscanmin.41.5.1183
_journal_volume 41
_journal_year 2003
_chemical_formula_sum
;Ba0.12 Ca0.2 Ce0.42 F0.84 Fe0.02 H12.8 K0.28 La0.3 Mn0.05 Na3.2 Nb0.06 Nd0.1
 O28.02 Pr0.04 Si8 Sm0.02 Sr0.54 Th0.12 Ti0.86
;
_chemical_name_mineral Seidite-(Ce)
_space_group_IT_number 15
_symmetry_space_group_name_Hall '-C 2yc'
_symmetry_space_group_name_H-M 'C 1 2/c 1'
_cell_angle_alpha 90
_cell_angle_beta 94.6
_cell_angle_gamma 90
_cell_formula_units_Z 4
_cell_length_a 24.61
_cell_length_b 7.23
_cell_length_c 14.53
_cell_volume 2577.000
_database_code_amcsd 0005884
_exptl_crystal_density_diffrn 2.733
_cod_original_formula_sum
;Si8 Ti.86 Nb.06 Mn.05 Fe.02 Ce.42 La.3 Nd.1 Pr.04 Sm.02 Sr.54 Ca.2 Th.12
 Na3.2 K.28 Ba.12 O28.02 F.84 H12.8
;
_cod_database_code 9004791

loop_
_space_group_symop_operation_xyz
x,y,z
1/2+x,1/2+y,z
x,-y,1/2+z
1/2+x,1/2-y,1/2+z
-x,y,1/2-z
1/2-x,1/2+y,1/2-z
-x,-y,-z
1/2-x,1/2-y,-z

loop_
_atom_site_label
_atom_site_fract_x
_atom_site_fract_y
_atom_site_fract_z
_atom_site_occupancy
_atom_site_type_symbol
_atom_site_attached_hydrogens
Si1 0.13600 0.00800 0.08300 1.00000 Si 0
Si2 0.12600 0.06800 0.87000 1.00000 Si 0
Si3 0.18500 0.25400 0.26000 1.00000 Si 0
Si4 0.18300 0.69900 0.21200 1.00000 Si 0
Ti 0.00000 0.00000 0.00000 0.86000 Ti 0
Nb 0.00000 0.00000 0.00000 0.06000 Nb 0
Mn 0.00000 0.00000 0.00000 0.05000 Mn 0
Fe 0.00000 0.00000 0.00000 0.02000 Fe 0
Ce 0.19500 0.75000 0.96000 0.21000 Ce 0
La 0.19500 0.75000 0.96000 0.15000 La 0
Nd 0.19500 0.75000 0.96000 0.05000 Nd 0
Pr 0.19500 0.75000 0.96000 0.02000 Pr 0
Sm 0.19500 0.75000 0.96000 0.01000 Sm 0
Sr 0.19500 0.75000 0.96000 0.27000 Sr 0
Ca 0.19500 0.75000 0.96000 0.10000 Ca 0
Th 0.19500 0.75000 0.96000 0.06000 Th 0
Na1 0.06100 0.75900 0.21500 0.80000 Na 0
K1 0.06100 0.75900 0.21500 0.07000 K 0
Ba1 0.06100 0.75900 0.21500 0.03000 Ba 0
Na2 0.15900 0.37000 0.04500 0.80000 Na 0
K2 0.15900 0.37000 0.04500 0.07000 K 0
Ba2 0.15900 0.37000 0.04500 0.03000 Ba 0
O1 0.07100 0.96600 0.07200 1.00000 O 0
O2 0.15000 0.04800 0.97700 1.00000 O 0
O3 0.15700 0.20400 0.80000 1.00000 O 0
O4 0.06800 0.10200 0.91500 1.00000 O 0
O5 0.16100 0.80700 0.11600 1.00000 O 0
O6 0.25100 0.22500 0.27300 1.00000 O 0
O7 0.15900 0.13400 0.17100 1.00000 O 0
O8 0.18000 0.47500 0.23100 1.00000 O 0
O9 0.14900 0.88500 0.81900 1.00000 O 0
O-H10 0.98700 0.26400 0.03600 1.00000 O 1
Wat11 0.00000 0.47300 0.25000 1.00000 O 2
Wat12 0.00000 0.09100 0.25000 1.00000 O 2
Wat13 0.06200 0.51200 0.04300 1.00000 O 2
O14 0.26500 0.94400 0.93200 1.00000 O 0
Wat15 0.25000 0.25000 0.00000 1.00000 O 2
O16 0.12700 0.51400 0.90900 0.11000 O 0
O-H16 0.12700 0.51400 0.90900 0.40000 O 1
F16 0.12700 0.51400 0.90900 0.42000 F 0

loop_
_cod_changelog_entry_id
_cod_changelog_entry_author
_cod_changelog_entry_date
_cod_changelog_entry_text
1
;cod-tools version 3.8.0
Id: cif_guess_AMCSD_atom_types 9581 2023-05-17 12:35:41Z saulius
;
2023-05-18T11:38:26+03:00
;Derived atom types and hydrogen counts
from atom names that follow the AMCSD naming convention
(Wat == water, O-H == hydroxyl).
;

loop_
_cod_related_entry_id
_cod_related_entry_database
_cod_related_entry_code
1 AMCSD 0005884
